data_1530247
loop_
_publ_author_name
'Lasocha, W.'
'Eick, H.A.'

_publ_section_title
;
 Rietveld refinement of the structure of Sr.3 Ba.7 F Cl
;
_journal_name_full 'Journal of Solid State Chemistry'
_journal_page_first 90
_journal_page_last 95
_journal_volume 77
_journal_year 1988
_chemical_formula_sum 'Ba0.7 Cl F Sr0.3'
_chemical_name_systematic 'Sr0.3 Ba0.7 F Cl'
_space_group_IT_number 13
_symmetry_space_group_name_Hall '-P 2ab'
_symmetry_space_group_name_H-M 'P 1 1 2/n'
_cell_angle_alpha 90
_cell_angle_beta 90
_cell_angle_gamma 90.379
_cell_formula_units_Z 2
_cell_length_a 4.335
_cell_length_b 4.304
_cell_length_c 7.146
_cell_volume 133.326
_citation_journal_id_ASTM JSSCBI
_cod_data_source_file Lasocha_JSSCBI_1988_1676.cif
_cod_data_source_block Ba0.7Cl1F1Sr0.3
_cod_original_sg_symbol_Hall '-P 2yc (z,x-z,y)'
_cod_original_formula_sum 'Ba0.7 Cl1 F1 Sr0.3'
_cod_database_code 1530247

loop_
_symmetry_equiv_pos_as_xyz
x,y,z
-x+1/2,-y+1/2,z
-x,-y,-z
x-1/2,y-1/2,-z

loop_
_atom_site_label
_atom_site_type_symbol
_atom_site_fract_x
_atom_site_fract_y
_atom_site_fract_z
_atom_site_occupancy
_atom_site_U_iso_or_equiv
Cl1 Cl-1 0.25 0.25 0.649 1 0.0
Ba1 Ba+2 0.25 0.25 0.204 0.7 0.0
F1 F-1 0.75 0.25 -0.039 1 0.0
Sr1 Sr+2 0.25 0.25 0.204 0.3 0.0
